data_4021190
loop_
_publ_author_name
'Christopher R. Moylan'
'Brian J. McNelis'
'Lawrence C. Nathan'
'Michael A. Marques'
'Eric L. Hermstad'
'Benjamin A. Brichler'

_publ_section_title
;
 Challenging the Auxiliary Donor Effect on Molecular Hyperpolarizability
 in Thiophene-Containing Nonlinear Chromophores: X-ray Crystallographic
 and Optical Measurements on Two New Isomeric Chromophores
;
_journal_name_full 'Journal of Organic Chemistry'
_journal_page_first 8239
_journal_page_last 8243
_journal_paper_doi 10.1021/jo049230c
_journal_volume 69
_journal_year 2004
_chemical_formula_moiety 'C14 H17 N3 S'
_chemical_formula_sum 'C14 H17 N3 S'
_chemical_formula_weight 259.37
_space_group_IT_number 19
_symmetry_cell_setting orthorhombic
_symmetry_space_group_name_Hall 'P 2ac 2ab'
_symmetry_space_group_name_H-M 'P 21 21 21'
_cell_angle_alpha 90.00
_cell_angle_beta 90.00
_cell_angle_gamma 90.00
_cell_formula_units_Z 4
_cell_length_a 7.5253(7)
_cell_length_b 9.0591(13)
_cell_length_c 20.415(3)
_cell_measurement_temperature 295
_cell_volume 1391.8(3)
_diffrn_ambient_temperature 295
_exptl_crystal_density_diffrn 1.238
_cod_depositor_comments
;
The following automatic conversions were performed:
'_symmetry_cell_setting' value 'Orthorhombic' changed to 'orthorhombic'
according to '/home/saulius/struct/CIF-dictionaries/cif_core.dic'
dictionary named 'cif_core.dic' version 2.4.1 from 2010-06-29.

Automatic conversion script
Id: cif_fix_enum 1527 2010-12-29 10:47:43Z saulius 
;
_cod_database_code 4021190

loop_
_symmetry_equiv_pos_as_xyz
'x, y, z'
'-x+1/2, -y, z+1/2'
'-x, y+1/2, -z+1/2'
'x+1/2, -y+1/2, -z'

loop_
_atom_site_aniso_label
_atom_site_aniso_U_11
_atom_site_aniso_U_22
_atom_site_aniso_U_33
_atom_site_aniso_U_23
_atom_site_aniso_U_13
_atom_site_aniso_U_12
S 0.0703(9) 0.0628(8) 0.0589(7) -0.0049(6) 0.0101(6) 0.0004(7)
N1 0.047(2) 0.071(2) 0.059(2) -0.011(2) -0.001(2) -0.003(2)
N2 0.043(2) 0.046(2) 0.082(3) -0.007(2) -0.012(2) 0.000(2)
N3 0.050(2) 0.042(2) 0.043(2) 0.0045(14) 0.013(2) 0.006(2)
C1 0.067(3) 0.065(3) 0.050(2) 0.012(2) -0.007(2) -0.012(3)
C2 0.060(3) 0.056(2) 0.064(3) 0.019(2) 0.001(2) 0.011(3)
C3 0.032(2) 0.054(2) 0.038(2) -0.006(2) 0.005(2) 0.018(2)
C4 0.051(3) 0.072(3) 0.054(2) 0.015(2) -0.016(2) -0.022(3)
C5 0.038(2) 0.043(2) 0.049(2) 0.008(2) -0.004(2) -0.007(2)
C6 0.041(2) 0.032(2) 0.067(3) -0.001(2) -0.004(2) 0.001(2)
C7 0.045(2) 0.043(2) 0.046(2) -0.005(2) 0.005(2) 0.006(2)
C8 0.035(2) 0.038(2) 0.041(2) -0.0040(15) 0.003(2) -0.004(2)
C9 0.041(2) 0.039(2) 0.048(2) -0.003(2) 0.010(2) 0.001(2)
C10 0.042(2) 0.054(2) 0.043(2) -0.002(2) 0.004(2) -0.003(2)
C11 0.052(2) 0.056(2) 0.040(2) -0.001(2) 0.013(2) -0.006(2)
C12 0.079(4) 0.120(5) 0.048(2) -0.021(3) 0.005(3) -0.008(4)
C13 0.044(2) 0.048(2) 0.048(2) 0.008(2) 0.000(2) 0.007(2)
C14 0.064(3) 0.047(2) 0.076(3) -0.011(2) 0.003(3) 0.005(2)

loop_
_atom_site_label
_atom_site_type_symbol
_atom_site_fract_x
_atom_site_fract_y
_atom_site_fract_z
_atom_site_U_iso_or_equiv
_atom_site_thermal_displace_type
_atom_site_occupancy
_atom_site_calc_flag
_atom_site_refinement_flags
_atom_site_disorder_group
S S -0.0605(2) 0.19625(14) 0.18330(6) 0.0640(5) Uani 1 d . .
N1 N 0.0765(5) 0.2637(5) 0.0601(2) 0.0589(10) Uani 1 d . .
N2 N -0.0013(5) 0.3802(4) 0.0706(2) 0.0569(10) Uani 1 d . .
N3 N 0.0225(5) 0.8121(4) -0.1275(2) 0.0448(8) Uani 1 d . .
C1 C -0.0052(7) 0.0281(6) 0.2141(2) 0.0608(12) Uani 1 d . .
H1 H -0.0429 -0.0069 0.2546 0.073 Uiso 1 calc R .
C2 C 0.0986(7) -0.0473(6) 0.1733(2) 0.0601(12) Uani 1 d . .
H2 H 0.1425 -0.1414 0.1815 0.072 Uiso 1 calc R .
C3 C 0.1363(5) 0.0427(5) 0.1104(2) 0.0415(9) Uani 1 d . .
H3 H 0.2066 0.0108 0.0757 0.050 Uiso 1 calc R .
C4 C 0.0584(6) 0.1647(6) 0.1130(2) 0.0589(13) Uani 1 d . .
C5 C 0.0181(5) 0.4821(5) 0.0172(2) 0.0431(9) Uani 1 d . .
C6 C 0.1112(5) 0.4624(4) -0.0415(2) 0.0469(10) Uani 1 d . .
H6 H 0.1726 0.3748 -0.0487 0.056 Uiso 1 calc R .
C7 C 0.1134(6) 0.5708(5) -0.0890(2) 0.0448(9) Uani 1 d . .
H7 H 0.1763 0.5546 -0.1275 0.054 Uiso 1 calc R .
C8 C 0.0229(5) 0.7052(4) -0.0805(2) 0.0378(8) Uani 1 d . .
C9 C -0.0701(6) 0.7228(4) -0.0207(2) 0.0427(9) Uani 1 d . .
H9 H -0.1319 0.8100 -0.0129 0.051 Uiso 1 calc R .
C10 C -0.0710(6) 0.6147(5) 0.0255(2) 0.0462(10) Uani 1 d . .
H10 H -0.1337 0.6304 0.0641 0.055 Uiso 1 calc R .
C11 C 0.1423(6) 0.8071(5) -0.1841(2) 0.0496(11) Uani 1 d . .
H11B H 0.2459 0.7487 -0.1728 0.060 Uiso 1 calc R .
H11A H 0.1825 0.9065 -0.1938 0.060 Uiso 1 calc R .
C12 C 0.0588(8) 0.7438(9) -0.2436(2) 0.082(2) Uani 1 d . .
H12C H 0.1433 0.7436 -0.2789 0.123 Uiso 1 calc R .
H12B H -0.0423 0.8024 -0.2558 0.123 Uiso 1 calc R .
H12A H 0.0213 0.6445 -0.2348 0.123 Uiso 1 calc R .
C13 C -0.0878(6) 0.9426(4) -0.1224(2) 0.0467(10) Uani 1 d . .
H13B H -0.1967 0.9167 -0.0998 0.056 Uiso 1 calc R .
H13A H -0.1197 0.9746 -0.1662 0.056 Uiso 1 calc R .
C14 C -0.0017(7) 1.0698(5) -0.0870(3) 0.0623(13) Uani 1 d . .
H14C H -0.0825 1.1518 -0.0857 0.093 Uiso 1 calc R .
H14B H 0.1046 1.0984 -0.1097 0.093 Uiso 1 calc R .
H14A H 0.0275 1.0403 -0.0432 0.093 Uiso 1 calc R .

loop_
_geom_bond_atom_site_label_1
_geom_bond_atom_site_label_2
_geom_bond_distance
_geom_bond_site_symmetry_2
_geom_bond_publ_flag
S C1 1.700(5) . ?
S C4 1.716(5) . ?
N1 N2 1.226(6) . ?
N1 C4 1.410(6) . ?
N2 C5 1.435(6) . ?
N3 C8 1.363(5) . ?
N3 C13 1.449(5) . ?
N3 C11 1.466(5) . ?
C1 C2 1.331(8) . ?
C1 H1 0.93 . ?
C2 C3 1.547(6) . ?
C2 H2 0.93 . ?
C3 C4 1.253(7) . ?
C3 H3 0.93 . ?
C5 C10 1.386(6) . ?
C5 C6 1.401(6) . ?
C6 C7 1.379(6) . ?
C6 H6 0.93 . ?
C7 C8 1.406(5) . ?
C7 H7 0.93 . ?
C8 C9 1.415(5) . ?
C9 C10 1.360(6) . ?
C9 H9 0.93 . ?
C10 H10 0.93 . ?
C11 C12 1.484(6) . ?
C11 H11B 0.97 . ?
C11 H11A 0.97 . ?
C12 H12C 0.96 . ?
C12 H12B 0.96 . ?
C12 H12A 0.96 . ?
C13 C14 1.506(6) . ?
C13 H13B 0.97 . ?
C13 H13A 0.97 . ?
C14 H14C 0.96 . ?
C14 H14B 0.96 . ?
C14 H14A 0.96 . ?

loop_
_cod_related_entry_id
_cod_related_entry_database
_cod_related_entry_code
1 ChemSpider 9554838
